data_2223075
loop_
_publ_author_name
'Cui, Yong-Ming'
'Dai, Xi-Bin'
'Lei, Lei'
'Zeng, Qing-Fu'

_publ_section_title
;
 2,4-Disulfanyl-6-[(<i>E</i>)-(2-sulfanylbenzyl)iminomethyl]phenol
;
_journal_coeditor_code HB5045
_journal_issue 9
_journal_name_full 'Acta Crystallographica Section E'
_journal_page_first o2179
_journal_paper_doi 10.1107/S160053680903205X
_journal_volume 65
_journal_year 2009
_chemical_formula_iupac 'C14 H13 N O S3'
_chemical_formula_moiety 'C14 H13 N O S3'
_chemical_formula_sum 'C14 H13 N O S3'
_chemical_formula_weight 307.43
_chemical_name_systematic
;
2,4-Disulfanyl-6-[(<i>E</i>)-(2-sulfanylbenzyl)iminomethyl]phenol
;
_space_group_IT_number 14
_symmetry_cell_setting monoclinic
_symmetry_space_group_name_Hall '-P 2ybc'
_symmetry_space_group_name_H-M 'P 1 21/c 1'
_atom_sites_solution_hydrogens geom
_atom_sites_solution_primary direct
_atom_sites_solution_secondary difmap
_audit_creation_method SHELXL-97
_cell_angle_alpha 90.00
_cell_angle_beta 98.723(3)
_cell_angle_gamma 90.00
_cell_formula_units_Z 4
_cell_length_a 11.9763(13)
_cell_length_b 8.2333(13)
_cell_length_c 14.2213(13)
_cell_measurement_reflns_used 25
_cell_measurement_temperature 296(2)
_cell_measurement_theta_max 12
_cell_measurement_theta_min 9
_cell_volume 1386.1(3)
_computing_cell_refinement 'CAD-4 Software (Enraf--Nonius, 1989)'
_computing_data_collection 'CAD-4 Software (Enraf--Nonius, 1989)'
_computing_data_reduction 'XCAD4 (Harms & Wocadlo, 1995)'
_computing_molecular_graphics 'SHELXTL (Sheldrick, 2008)'
_computing_publication_material 'SHELXTL (Sheldrick, 2008)'
_computing_structure_refinement 'SHELXL97 (Sheldrick, 2008)'
_computing_structure_solution 'SHELXS97 (Sheldrick, 2008)'
_diffrn_ambient_temperature 296(2)
_diffrn_measured_fraction_theta_full 0.999
_diffrn_measured_fraction_theta_max 0.999
_diffrn_measurement_device_type 'Enraf--Nonius CAD-4'
_diffrn_measurement_method \w/2\q
_diffrn_radiation_monochromator graphite
_diffrn_radiation_source 'fine-focus sealed tube'
_diffrn_radiation_type MoK\a
_diffrn_radiation_wavelength 0.71073
_diffrn_reflns_av_R_equivalents 0.0254
_diffrn_reflns_av_sigmaI/netI 0.0252
_diffrn_reflns_limit_h_max 10
_diffrn_reflns_limit_h_min -14
_diffrn_reflns_limit_k_max 9
_diffrn_reflns_limit_k_min -9
_diffrn_reflns_limit_l_max 16
_diffrn_reflns_limit_l_min -16
_diffrn_reflns_number 7137
_diffrn_reflns_theta_full 25.00
_diffrn_reflns_theta_max 25.00
_diffrn_reflns_theta_min 1.72
_diffrn_standards_decay_% 0
_diffrn_standards_interval_count 0
_diffrn_standards_interval_time 0
_diffrn_standards_number 0
_exptl_absorpt_coefficient_mu 0.524
_exptl_absorpt_correction_T_max 0.880
_exptl_absorpt_correction_T_min 0.867
_exptl_absorpt_correction_type psi-scan
_exptl_absorpt_process_details '(North <i>et al.</i>,  1968)'
_exptl_crystal_colour yellow
_exptl_crystal_density_diffrn 1.473
_exptl_crystal_density_method 'not measured'
_exptl_crystal_description block
_exptl_crystal_F_000 640
_exptl_crystal_size_max 0.28
_exptl_crystal_size_mid 0.25
_exptl_crystal_size_min 0.25
_refine_diff_density_max 0.282
_refine_diff_density_min -0.389
_refine_ls_extinction_method none
_refine_ls_goodness_of_fit_ref 1.055
_refine_ls_hydrogen_treatment constr
_refine_ls_matrix_type full
_refine_ls_number_parameters 176
_refine_ls_number_reflns 2443
_refine_ls_number_restraints 0
_refine_ls_restrained_S_all 1.055
_refine_ls_R_factor_all 0.0597
_refine_ls_R_factor_gt 0.0469
_refine_ls_shift/su_max 0.002
_refine_ls_shift/su_mean 0.000
_refine_ls_structure_factor_coef Fsqd
_refine_ls_weighting_details 'calc w=1/[\s^2^(Fo^2^)+(0.0746P)^2^+0.5508P] where P=(Fo^2^+2Fc^2^)/3'
_refine_ls_weighting_scheme calc
_refine_ls_wR_factor_gt 0.1279
_refine_ls_wR_factor_ref 0.1401
_reflns_number_gt 1929
_reflns_number_total 2443
_reflns_threshold_expression I>2\s(I)
_cod_data_source_file hb5045.cif
_cod_data_source_block I
_cod_original_sg_symbol_H-M 'P 21/c'
_cod_database_code 2223075
_cod_database_fobs_code 2223075

loop_
_symmetry_equiv_pos_as_xyz
'x, y, z'
'-x, y+1/2, -z+1/2'
'-x, -y, -z'
'x, -y-1/2, z-1/2'

loop_
_atom_site_type_symbol
_atom_site_label
_atom_site_fract_x
_atom_site_fract_y
_atom_site_fract_z
_atom_site_U_iso_or_equiv
_atom_site_adp_type
_atom_site_calc_flag
_atom_site_refinement_flags
_atom_site_occupancy
_atom_site_disorder_assembly
_atom_site_disorder_group
C C2 0.3001(2) 0.0386(3) -0.0207(2) 0.0502(6) Uani d . 1 . .
H H2 0.2415 -0.0310 -0.0118 0.060 Uiso calc R 1 . .
C C3 0.3723(2) 0.0988(3) 0.05602(18) 0.0468(6) Uani d . 1 . .
C C4 0.46151(19) 0.2023(3) 0.04542(18) 0.0441(6) Uani d . 1 . .
C C5 0.4777(2) 0.2435(3) -0.04744(18) 0.0448(6) Uani d . 1 . .
C C6 0.4044(2) 0.1839(3) -0.1250(2) 0.0532(7) Uani d . 1 . .
H H6 0.4148 0.2118 -0.1864 0.064 Uiso calc R 1 . .
C C7 0.3166(2) 0.0837(3) -0.1110(2) 0.0538(7) Uani d . 1 . .
C C8 0.9011(2) 0.3750(3) 0.1048(2) 0.0551(7) Uani d . 1 . .
C C9 0.8496(2) 0.3907(3) 0.0113(2) 0.0478(6) Uani d . 1 . .
C C10 0.7427(2) 0.4868(3) -0.0169(3) 0.0605(8) Uani d . 1 . .
H H10A 0.7476 0.5890 0.0174 0.073 Uiso calc R 1 . .
H H10B 0.7333 0.5106 -0.0844 0.073 Uiso calc R 1 . .
C C11 0.8989(2) 0.3091(3) -0.0574(2) 0.0594(7) Uani d . 1 . .
H H11 0.8660 0.3151 -0.1209 0.071 Uiso calc R 1 . .
C C12 0.9966(3) 0.2189(4) -0.0324(3) 0.0718(9) Uani d . 1 . .
H H12 1.0297 0.1668 -0.0792 0.086 Uiso calc R 1 . .
C C13 1.0442(3) 0.2064(4) 0.0608(3) 0.0726(9) Uani d . 1 . .
H H13 1.1092 0.1445 0.0772 0.087 Uiso calc R 1 . .
C C14 0.9971(3) 0.2840(4) 0.1300(2) 0.0690(8) Uani d . 1 . .
H H14 1.0297 0.2753 0.1934 0.083 Uiso calc R 1 . .
C C15 0.5736(2) 0.3436(3) -0.0638(2) 0.0523(7) Uani d . 1 . .
H H15 0.5821 0.3710 -0.1257 0.063 Uiso calc R 1 . .
N N1 0.64557(17) 0.3939(3) 0.00480(18) 0.0541(6) Uani d . 1 . .
O O1 0.52860(16) 0.2588(2) 0.12252(13) 0.0597(5) Uani d . 1 . .
H H1 0.5820 0.3078 0.1060 0.090 Uiso calc R 1 . .
S S1 0.35256(7) 0.04078(11) 0.16895(5) 0.0677(3) Uani d . 1 . .
H H1A 0.4408 -0.0037 0.2128 0.102 Uiso calc R 1 . .
S S2 0.22437(8) 0.01029(13) -0.20692(7) 0.0860(4) Uani d . 1 . .
H H2A 0.2734 -0.0823 -0.2515 0.129 Uiso calc R 1 . .
S S3 0.84366(10) 0.47293(14) 0.19417(7) 0.0939(4) Uani d . 1 . .
H H3A 0.8005 0.5977 0.1640 0.141 Uiso calc R 1 . .

loop_
_atom_site_aniso_label
_atom_site_aniso_U_11
_atom_site_aniso_U_22
_atom_site_aniso_U_33
_atom_site_aniso_U_12
_atom_site_aniso_U_13
_atom_site_aniso_U_23
C2 0.0407(14) 0.0441(14) 0.0657(18) 0.0040(11) 0.0080(12) -0.0050(12)
C3 0.0450(14) 0.0445(14) 0.0537(15) 0.0098(11) 0.0161(11) -0.0037(11)
C4 0.0379(13) 0.0410(13) 0.0531(15) 0.0074(10) 0.0060(11) -0.0070(11)
C5 0.0394(13) 0.0392(13) 0.0555(15) 0.0099(10) 0.0059(11) 0.0044(11)
C6 0.0543(16) 0.0523(15) 0.0514(15) 0.0073(12) 0.0029(12) 0.0093(12)
C7 0.0475(15) 0.0527(15) 0.0575(17) 0.0041(12) -0.0037(12) -0.0010(13)
C8 0.0483(15) 0.0544(16) 0.0643(18) -0.0054(13) 0.0144(13) -0.0064(13)
C9 0.0399(13) 0.0369(13) 0.0683(17) -0.0032(10) 0.0136(12) 0.0039(11)
C10 0.0440(15) 0.0444(15) 0.095(2) 0.0030(11) 0.0151(14) 0.0117(14)
C11 0.0616(17) 0.0542(16) 0.0662(18) 0.0002(13) 0.0223(14) 0.0053(13)
C12 0.072(2) 0.0588(18) 0.094(2) 0.0109(15) 0.0409(19) -0.0026(17)
C13 0.0478(17) 0.067(2) 0.105(3) 0.0124(15) 0.0171(17) 0.0114(19)
C14 0.0527(17) 0.076(2) 0.075(2) -0.0016(15) -0.0010(15) 0.0072(17)
C15 0.0477(15) 0.0453(14) 0.0651(17) 0.0099(12) 0.0121(13) 0.0103(12)
N1 0.0395(12) 0.0460(12) 0.0771(16) 0.0029(9) 0.0100(11) 0.0029(11)
O1 0.0542(11) 0.0678(13) 0.0566(11) -0.0068(9) 0.0063(9) -0.0133(9)
S1 0.0733(5) 0.0826(6) 0.0530(5) -0.0086(4) 0.0280(4) -0.0057(4)
S2 0.0784(6) 0.1025(7) 0.0678(6) -0.0198(5) -0.0192(4) -0.0078(5)
S3 0.1002(8) 0.1088(8) 0.0779(6) 0.0057(6) 0.0300(5) -0.0335(5)

loop_
_atom_type_symbol
_atom_type_description
_atom_type_scat_dispersion_real
_atom_type_scat_dispersion_imag
_atom_type_scat_source
C C 0.0033 0.0016 'International Tables Vol C Tables 4.2.6.8 and 6.1.1.4'
H H 0.0000 0.0000 'International Tables Vol C Tables 4.2.6.8 and 6.1.1.4'
N N 0.0061 0.0033 'International Tables Vol C Tables 4.2.6.8 and 6.1.1.4'
O O 0.0106 0.0060 'International Tables Vol C Tables 4.2.6.8 and 6.1.1.4'
S S 0.1246 0.1234 'International Tables Vol C Tables 4.2.6.8 and 6.1.1.4'

loop_
_geom_angle_atom_site_label_1
_geom_angle_atom_site_label_2
_geom_angle_atom_site_label_3
_geom_angle_site_symmetry_1
_geom_angle_site_symmetry_3
_geom_angle
_geom_angle_publ_flag
C3 C2 C7 . . 118.7(2) ?
C3 C2 H2 . . 120.7 ?
C7 C2 H2 . . 120.7 ?
C2 C3 C4 . . 122.3(2) ?
C2 C3 S1 . . 118.6(2) ?
C4 C3 S1 . . 119.1(2) ?
O1 C4 C3 . . 119.9(2) ?
O1 C4 C5 . . 122.3(2) ?
C3 C4 C5 . . 117.9(2) ?
C6 C5 C4 . . 119.9(2) ?
C6 C5 C15 . . 119.4(2) ?
C4 C5 C15 . . 120.7(2) ?
C7 C6 C5 . . 120.2(3) ?
C7 C6 H6 . . 119.9 ?
C5 C6 H6 . . 119.9 ?
C6 C7 C2 . . 121.1(2) ?
C6 C7 S2 . . 120.5(2) ?
C2 C7 S2 . . 118.4(2) ?
C14 C8 C9 . . 122.3(3) ?
C14 C8 S3 . . 118.2(2) ?
C9 C8 S3 . . 119.5(2) ?
C8 C9 C11 . . 117.1(2) ?
C8 C9 C10 . . 122.8(3) ?
C11 C9 C10 . . 120.0(3) ?
N1 C10 C9 . . 109.9(2) ?
N1 C10 H10A . . 109.7 ?
C9 C10 H10A . . 109.7 ?
N1 C10 H10B . . 109.7 ?
C9 C10 H10B . . 109.7 ?
H10A C10 H10B . . 108.2 ?
C12 C11 C9 . . 120.7(3) ?
C12 C11 H11 . . 119.7 ?
C9 C11 H11 . . 119.7 ?
C13 C12 C11 . . 120.1(3) ?
C13 C12 H12 . . 119.9 ?
C11 C12 H12 . . 119.9 ?
C12 C13 C14 . . 120.5(3) ?
C12 C13 H13 . . 119.7 ?
C14 C13 H13 . . 119.7 ?
C13 C14 C8 . . 119.3(3) ?
C13 C14 H14 . . 120.4 ?
C8 C14 H14 . . 120.4 ?
N1 C15 C5 . . 121.4(3) ?
N1 C15 H15 . . 119.3 ?
C5 C15 H15 . . 119.3 ?
C15 N1 C10 . . 118.5(3) ?
C4 O1 H1 . . 109.5 ?
C3 S1 H1A . . 109.5 ?
C7 S2 H2A . . 109.5 ?
C8 S3 H3A . . 109.5 ?

loop_
_geom_bond_atom_site_label_1
_geom_bond_atom_site_label_2
_geom_bond_site_symmetry_2
_geom_bond_distance
_geom_bond_publ_flag
C2 C3 . 1.377(4) ?
C2 C7 . 1.380(4) ?
C2 H2 . 0.9300 ?
C3 C4 . 1.392(4) ?
C3 S1 . 1.726(3) ?
C4 O1 . 1.341(3) ?
C4 C5 . 1.405(4) ?
C5 C6 . 1.391(4) ?
C5 C15 . 1.461(4) ?
C6 C7 . 1.374(4) ?
C6 H6 . 0.9300 ?
C7 S2 . 1.729(3) ?
C8 C14 . 1.374(4) ?
C8 C9 . 1.384(4) ?
C8 S3 . 1.733(3) ?
C9 C11 . 1.390(4) ?
C9 C10 . 1.507(4) ?
C10 N1 . 1.464(3) ?
C10 H10A . 0.9700 ?
C10 H10B . 0.9700 ?
C11 C12 . 1.386(4) ?
C11 H11 . 0.9300 ?
C12 C13 . 1.364(5) ?
C12 H12 . 0.9300 ?
C13 C14 . 1.365(5) ?
C13 H13 . 0.9300 ?
C14 H14 . 0.9300 ?
C15 N1 . 1.269(3) ?
C15 H15 . 0.9300 ?
O1 H1 . 0.8200 ?
S1 H1A . 1.2000 ?
S2 H2A . 1.2000 ?
S3 H3A . 1.2000 ?

loop_
_geom_hbond_atom_site_label_D
_geom_hbond_atom_site_label_H
_geom_hbond_atom_site_label_A
_geom_hbond_site_symmetry_A
_geom_hbond_distance_DH
_geom_hbond_distance_HA
_geom_hbond_distance_DA
_geom_hbond_angle_DHA
O1 H1 N1 . 0.82 1.87 2.591(3) 147

loop_
_cod_related_entry_id
_cod_related_entry_database
_cod_related_entry_code
1 ChemSpider 24743093
